data_7051392
_journal_name_full 'New Journal of Chemistry'
_journal_paper_doi 10.1039/a808025i
_journal_year 1999
_chemical_formula_moiety '[Ag(C10H8N2)]NO2'
_chemical_formula_sum 'C10 H8 Ag N3 O2'
_chemical_formula_weight 310.06
_chemical_name_common '[Ag(4,4'bipy)NO2]'
_space_group_IT_number 13
_symmetry_cell_setting monoclinic
_symmetry_space_group_name_Hall '-P 2yac'
_symmetry_space_group_name_H-M 'P 1 2/n 1'
_cell_angle_alpha 90.00
_cell_angle_beta 102.871(17)
_cell_angle_gamma 90.00
_cell_formula_units_Z 2
_cell_length_a 7.2931(12)
_cell_length_b 6.087(2)
_cell_length_c 11.481(3)
_cell_measurement_temperature 220(2)
_cell_volume 496.8(2)
_diffrn_ambient_temperature 220(2)
_exptl_crystal_density_diffrn 2.073
_cod_depositor_comments
;
The following automatic conversions were performed:
'_symmetry_cell_setting' value 'Monoclinic' changed to 'monoclinic'
according to '/home/saulius/struct/CIF-dictionaries/cif_core.dic'
dictionary named 'cif_core.dic' version 2.4.1 from 2010-06-29.

Automatic conversion script
Id: cif_fix_enum 1527 2010-12-29 10:47:43Z saulius 
;
_cod_original_sg_symbol_H-M 'P 2/n'
_cod_database_code 7051392

loop_
_symmetry_equiv_pos_as_xyz
'x, y, z'
'-x+1/2, y, -z+1/2'
'-x, -y, -z'
'x-1/2, -y, z-1/2'

loop_
_atom_site_label
_atom_site_type_symbol
_atom_site_fract_x
_atom_site_fract_y
_atom_site_fract_z
_atom_site_U_iso_or_equiv
_atom_site_adp_type
_atom_site_occupancy
_atom_site_symmetry_multiplicity
_atom_site_calc_flag
_atom_site_refinement_flags
_atom_site_disorder_assembly
_atom_site_disorder_group
Ag1 Ag 0.2500 0.02322(4) 0.2500 0.03118(14) Uani 1 2 d S . .
N1 N 0.2474(3) -0.0021(3) 0.0578(2) 0.0257(5) Uani 1 1 d . . .
C2 C 0.1904(4) 0.1725(4) -0.0125(2) 0.0272(6) Uani 1 1 d . . .
H2 H 0.1498 0.2982 0.0221 0.033 Uiso 1 1 calc R . .
C3 C 0.1884(4) 0.1766(4) -0.1327(2) 0.0255(5) Uani 1 1 d . . .
H3 H 0.1474 0.3028 -0.1783 0.031 Uiso 1 1 calc R . .
C4 C 0.2478(3) -0.0080(4) -0.1865(3) 0.0241(5) Uani 1 1 d . . .
C5 C 0.3059(4) -0.1900(4) -0.1131(3) 0.0258(6) Uani 1 1 d . . .
H5 H 0.3464 -0.3184 -0.1454 0.031 Uiso 1 1 calc R . .
C6 C 0.3037(4) -0.1807(4) 0.0063(2) 0.0271(6) Uani 1 1 d . . .
H6 H 0.3433 -0.3048 0.0540 0.032 Uiso 1 1 calc R . .
N10 N 0.2500 0.5339(5) 0.2500 0.0392(9) Uani 1 2 d S . .
O11 O 0.3952(3) 0.4259(4) 0.2537(2) 0.0442(6) Uani 1 1 d . . .

loop_
_atom_site_aniso_label
_atom_site_aniso_U_11
_atom_site_aniso_U_22
_atom_site_aniso_U_33
_atom_site_aniso_U_23
_atom_site_aniso_U_13
_atom_site_aniso_U_12
Ag1 0.04372(19) 0.03633(18) 0.0155(2) 0.000 0.01079(12) 0.000
N1 0.0292(10) 0.0290(10) 0.0192(13) -0.0010(9) 0.0059(9) -0.0041(8)
C2 0.0301(13) 0.0291(12) 0.0233(16) -0.0025(11) 0.0074(11) 0.0010(10)
C3 0.0306(13) 0.0280(11) 0.0177(14) 0.0015(10) 0.0050(10) 0.0023(10)
C4 0.0238(11) 0.0269(11) 0.0219(15) -0.0002(10) 0.0060(9) -0.0025(10)
C5 0.0312(13) 0.0253(11) 0.0219(14) -0.0007(10) 0.0082(11) -0.0003(10)
C6 0.0334(13) 0.0275(12) 0.0207(15) 0.0026(11) 0.0068(11) -0.0005(10)
N10 0.059(2) 0.0276(15) 0.034(2) 0.000 0.0170(18) 0.000
O11 0.0402(12) 0.0413(11) 0.0537(16) -0.0073(11) 0.0163(11) -0.0056(9)

loop_
_geom_bond_atom_site_label_1
_geom_bond_atom_site_label_2
_geom_bond_distance
_geom_bond_site_symmetry_2
_geom_bond_publ_flag
Ag1 N1 2.208(3) . ?
Ag1 N1 2.208(3) 2 ?
N1 C2 1.343(3) . ?
N1 C6 1.345(3) . ?
C2 C3 1.377(4) . ?
C3 C4 1.396(4) . ?
C4 C5 1.399(4) . ?
C4 C4 1.466(6) 2_554 ?
C5 C6 1.376(4) . ?
N10 O11 1.239(3) 2 ?
N10 O11 1.239(3) . ?
